data_1520005
loop_
_publ_author_name
'Zhou, Wei'
'Ni, Shengyang'
'Mei, Haibo'
'Han, Jianlin'
'Pan, Yi'

_publ_section_title
;
 Hydroxyalkylation-initiated radical cyclization of N-allylbenzamide for
 direct construction of isoquinolinone.
;
_journal_issue 11
_journal_name_full 'Organic letters'
_journal_page_first 2724
_journal_page_last 2727
_journal_paper_doi 10.1021/acs.orglett.5b01140
_journal_volume 17
_journal_year 2015
_chemical_formula_moiety 'C15 H21 N O2'
_chemical_formula_sum 'C15 H21 N O2'
_chemical_formula_weight 247.33
_chemical_name_systematic
; 
 ? 
;
_space_group_IT_number 14
_symmetry_cell_setting monoclinic
_symmetry_space_group_name_Hall '-P 2ybc'
_symmetry_space_group_name_H-M 'P 1 21/c 1'
_atom_sites_solution_hydrogens geom
_atom_sites_solution_primary direct
_atom_sites_solution_secondary difmap
_audit_creation_method SHELXL-97
_cell_angle_alpha 90.00
_cell_angle_beta 104.429(2)
_cell_angle_gamma 90.00
_cell_formula_units_Z 4
_cell_length_a 8.5353(12)
_cell_length_b 10.6984(15)
_cell_length_c 15.609(2)
_cell_measurement_reflns_used 2515
_cell_measurement_temperature 296(2)
_cell_measurement_theta_max 25.36
_cell_measurement_theta_min 2.33
_cell_volume 1380.4(3)
_computing_structure_refinement 'SHELXL-97 (Sheldrick, 2008)'
_computing_structure_solution 'SHELXS-97 (Sheldrick, 2008)'
_diffrn_ambient_temperature 296(2)
_diffrn_measured_fraction_theta_full 0.997
_diffrn_measured_fraction_theta_max 0.997
_diffrn_radiation_monochromator graphite
_diffrn_radiation_source 'fine-focus sealed tube'
_diffrn_radiation_type MoK\a
_diffrn_radiation_wavelength 0.71073
_diffrn_reflns_av_R_equivalents 0.0222
_diffrn_reflns_av_sigmaI/netI 0.0278
_diffrn_reflns_limit_h_max 11
_diffrn_reflns_limit_h_min -11
_diffrn_reflns_limit_k_max 14
_diffrn_reflns_limit_k_min -11
_diffrn_reflns_limit_l_max 16
_diffrn_reflns_limit_l_min -20
_diffrn_reflns_number 9590
_diffrn_reflns_theta_full 28.27
_diffrn_reflns_theta_max 28.27
_diffrn_reflns_theta_min 2.33
_exptl_absorpt_coefficient_mu 0.078
_exptl_absorpt_correction_T_max 0.9792
_exptl_absorpt_correction_T_min 0.9754
_exptl_absorpt_correction_type multi-scan
_exptl_absorpt_process_details 'SADABS (Bruker, 2011)'
_exptl_crystal_density_diffrn 1.190
_exptl_crystal_density_method 'not measured'
_exptl_crystal_description block
_exptl_crystal_F_000 536
_exptl_crystal_size_max 0.32
_exptl_crystal_size_mid 0.30
_exptl_crystal_size_min 0.27
_refine_diff_density_max 0.202
_refine_diff_density_min -0.213
_refine_diff_density_rms 0.041
_refine_ls_extinction_method none
_refine_ls_goodness_of_fit_ref 1.021
_refine_ls_hydrogen_treatment mixed
_refine_ls_matrix_type full
_refine_ls_number_parameters 170
_refine_ls_number_reflns 3423
_refine_ls_number_restraints 0
_refine_ls_restrained_S_all 1.021
_refine_ls_R_factor_all 0.0675
_refine_ls_R_factor_gt 0.0464
_refine_ls_shift/su_max 0.001
_refine_ls_shift/su_mean 0.000
_refine_ls_structure_factor_coef Fsqd
_refine_ls_weighting_details 'calc w=1/[\s^2^(Fo^2^)+(0.0718P)^2^+0.1273P] where P=(Fo^2^+2Fc^2^)/3'
_refine_ls_weighting_scheme calc
_refine_ls_wR_factor_gt 0.1233
_refine_ls_wR_factor_ref 0.1379
_reflns_number_gt 2434
_reflns_number_total 3423
_reflns_threshold_expression >2sigma(I)
_cod_data_source_file ol5b01140_si_002.cif
_cod_data_source_block 1
_cod_depositor_comments
;
The following automatic conversions were performed:

'_symmetry_cell_setting' value 'Monoclinic' changed to 'monoclinic'
according to
/usr/data/users/saulius/crontab/automatic-downloads/rss-feeds/ACS/lib/dictionaries/cif_core.dic
dictionary named 'cif_core.dic' version 2.4.2 from 2011-04-26.

Automatic conversion script
Id: cif_fix_values 3271 2015-04-21 07:52:19Z andrius 

 Adding full bibliography for 1520005.cif.
;
_cod_original_sg_symbol_Hall '-P 2ybc  '
_cod_original_sg_symbol_H-M 'P2(1)/c  '
_cod_database_code 1520005

loop_
_symmetry_equiv_pos_as_xyz
'x, y, z'
'-x, y+1/2, -z+1/2'
'-x, -y, -z'
'x, -y-1/2, z-1/2'

loop_
_atom_site_label
_atom_site_type_symbol
_atom_site_fract_x
_atom_site_fract_y
_atom_site_fract_z
_atom_site_U_iso_or_equiv
_atom_site_adp_type
_atom_site_occupancy
_atom_site_symmetry_multiplicity
_atom_site_calc_flag
_atom_site_refinement_flags
C1 C 0.3896(2) 0.64454(15) 0.04681(10) 0.0608(4) Uani 1 1 d .
H1 H 0.4622 0.6256 0.0131 0.073 Uiso 1 1 calc R
C2 C 0.2681(2) 0.56178(15) 0.04992(11) 0.0699(5) Uani 1 1 d .
H2 H 0.2597 0.4863 0.0195 0.084 Uiso 1 1 calc R
C3 C 0.1595(2) 0.59133(15) 0.09816(12) 0.0666(4) Uani 1 1 d .
H3 H 0.0759 0.5362 0.0997 0.080 Uiso 1 1 calc R
C4 C 0.17313(19) 0.70252(14) 0.14464(10) 0.0555(4) Uani 1 1 d .
H4 H 0.0978 0.7215 0.1767 0.067 Uiso 1 1 calc R
C5 C 0.29758(15) 0.78655(12) 0.14437(8) 0.0417(3) Uani 1 1 d .
C6 C 0.40494(16) 0.75667(12) 0.09366(8) 0.0453(3) Uani 1 1 d .
C7 C 0.53715(16) 0.84383(14) 0.08604(9) 0.0492(3) Uani 1 1 d .
C8 C 0.49230(15) 0.94758(13) 0.21706(8) 0.0437(3) Uani 1 1 d .
H8A H 0.5034 1.0321 0.2402 0.052 Uiso 1 1 calc R
H8B H 0.5507 0.8924 0.2634 0.052 Uiso 1 1 calc R
C9 C 0.31340(15) 0.91155(12) 0.19302(8) 0.0405(3) Uani 1 1 d .
C10 C 0.69800(18) 1.02550(17) 0.14048(12) 0.0665(4) Uani 1 1 d .
H10A H 0.7921 1.0013 0.1853 0.100 Uiso 1 1 calc R
H10B H 0.6677 1.1092 0.1517 0.100 Uiso 1 1 calc R
H10C H 0.7217 1.0220 0.0835 0.100 Uiso 1 1 calc R
C11 C 0.20428(14) 1.00390(11) 0.12805(8) 0.0396(3) Uani 1 1 d .
H11A H 0.2285 0.9922 0.0711 0.048 Uiso 1 1 calc R
H11B H 0.0936 0.9762 0.1213 0.048 Uiso 1 1 calc R
C12 C 0.20586(15) 1.14624(12) 0.14467(8) 0.0439(3) Uani 1 1 d .
C13 C 0.1806(2) 1.18408(14) 0.23427(11) 0.0655(4) Uani 1 1 d .
H13A H 0.2750 1.1628 0.2799 0.098 Uiso 1 1 calc R
H13B H 0.0884 1.1407 0.2445 0.098 Uiso 1 1 calc R
H13C H 0.1624 1.2726 0.2350 0.098 Uiso 1 1 calc R
C14 C 0.07348(18) 1.20403(15) 0.07044(12) 0.0659(4) Uani 1 1 d .
H14A H 0.0761 1.2934 0.0764 0.099 Uiso 1 1 calc R
H14B H -0.0303 1.1734 0.0742 0.099 Uiso 1 1 calc R
H14C H 0.0917 1.1815 0.0142 0.099 Uiso 1 1 calc R
C15 C 0.2646(2) 0.89756(15) 0.28109(10) 0.0612(4) Uani 1 1 d .
H15A H 0.1490 0.8923 0.2696 0.092 Uiso 1 1 calc R
H15B H 0.3023 0.9687 0.3180 0.092 Uiso 1 1 calc R
H15C H 0.3122 0.8229 0.3106 0.092 Uiso 1 1 calc R
N1 N 0.56536(12) 0.94065(11) 0.14184(7) 0.0461(3) Uani 1 1 d .
O1 O 0.61528(15) 0.82776(13) 0.03001(8) 0.0772(4) Uani 1 1 d .
O2 O 0.35848(11) 1.19904(9) 0.14223(7) 0.0487(3) Uani 1 1 d .
H2A H 0.3724(19) 1.1886(14) 0.0887(11) 0.058 Uiso 1 1 d .

loop_
_atom_site_aniso_label
_atom_site_aniso_U_11
_atom_site_aniso_U_22
_atom_site_aniso_U_33
_atom_site_aniso_U_23
_atom_site_aniso_U_13
_atom_site_aniso_U_12
C1 0.0655(10) 0.0568(9) 0.0574(8) -0.0132(7) 0.0102(7) 0.0068(8)
C2 0.0789(12) 0.0476(9) 0.0729(11) -0.0141(7) -0.0003(9) 0.0014(8)
C3 0.0672(10) 0.0450(8) 0.0796(11) 0.0022(7) 0.0032(8) -0.0130(7)
C4 0.0559(8) 0.0488(8) 0.0625(9) 0.0051(7) 0.0159(7) -0.0073(7)
C5 0.0459(7) 0.0388(6) 0.0395(6) 0.0045(5) 0.0090(5) 0.0000(5)
C6 0.0486(7) 0.0451(7) 0.0405(6) -0.0014(5) 0.0078(5) 0.0025(6)
C7 0.0457(7) 0.0599(8) 0.0432(7) 0.0017(6) 0.0134(6) 0.0031(6)
C8 0.0438(7) 0.0475(7) 0.0375(6) -0.0021(5) 0.0058(5) 0.0008(6)
C9 0.0440(7) 0.0426(7) 0.0372(6) -0.0005(5) 0.0143(5) -0.0031(5)
C10 0.0494(8) 0.0717(11) 0.0806(11) 0.0012(8) 0.0204(8) -0.0149(8)
C11 0.0346(6) 0.0406(6) 0.0443(6) -0.0050(5) 0.0107(5) -0.0032(5)
C12 0.0378(6) 0.0410(7) 0.0541(7) -0.0077(6) 0.0138(5) -0.0028(5)
C13 0.0726(11) 0.0571(9) 0.0780(11) -0.0195(8) 0.0396(9) -0.0020(8)
C14 0.0509(9) 0.0466(8) 0.0912(12) 0.0018(8) 0.0006(8) 0.0056(7)
C15 0.0810(11) 0.0614(9) 0.0495(8) 0.0015(7) 0.0319(8) -0.0023(8)
N1 0.0392(6) 0.0521(7) 0.0477(6) 0.0005(5) 0.0124(5) -0.0043(5)
O1 0.0742(8) 0.1053(10) 0.0639(7) -0.0133(6) 0.0391(6) -0.0061(7)
O2 0.0448(5) 0.0486(5) 0.0539(5) -0.0077(4) 0.0149(4) -0.0106(4)

loop_
_atom_type_symbol
_atom_type_description
_atom_type_scat_dispersion_real
_atom_type_scat_dispersion_imag
_atom_type_scat_source
C C 0.0033 0.0016 'International Tables Vol C Tables 4.2.6.8 and 6.1.1.4'
H H 0.0000 0.0000 'International Tables Vol C Tables 4.2.6.8 and 6.1.1.4'
N N 0.0061 0.0033 'International Tables Vol C Tables 4.2.6.8 and 6.1.1.4'
O O 0.0106 0.0060 'International Tables Vol C Tables 4.2.6.8 and 6.1.1.4'

loop_
_geom_angle_atom_site_label_1
_geom_angle_atom_site_label_2
_geom_angle_atom_site_label_3
_geom_angle
C2 C1 C6 120.63(15)
C2 C1 H1 119.7
C6 C1 H1 119.7
C3 C2 C1 119.42(15)
C3 C2 H2 120.3
C1 C2 H2 120.3
C2 C3 C4 120.47(15)
C2 C3 H3 119.8
C4 C3 H3 119.8
C3 C4 C5 121.22(15)
C3 C4 H4 119.4
C5 C4 H4 119.4
C6 C5 C4 117.72(12)
C6 C5 C9 119.72(11)
C4 C5 C9 122.47(12)
C5 C6 C1 120.51(13)
C5 C6 C7 121.41(12)
C1 C6 C7 118.07(13)
O1 C7 N1 121.83(13)
O1 C7 C6 121.43(13)
N1 C7 C6 116.74(11)
N1 C8 C9 112.96(10)
N1 C8 H8A 109.0
C9 C8 H8A 109.0
N1 C8 H8B 109.0
C9 C8 H8B 109.0
H8A C8 H8B 107.8
C5 C9 C8 107.58(10)
C5 C9 C15 110.41(10)
C8 C9 C15 106.34(11)
C5 C9 C11 105.58(9)
C8 C9 C11 113.62(10)
C15 C9 C11 113.21(11)
N1 C10 H10A 109.5
N1 C10 H10B 109.5
H10A C10 H10B 109.5
N1 C10 H10C 109.5
H10A C10 H10C 109.5
H10B C10 H10C 109.5
C12 C11 C9 122.69(10)
C12 C11 H11A 106.7
C9 C11 H11A 106.7
C12 C11 H11B 106.7
C9 C11 H11B 106.7
H11A C11 H11B 106.6
O2 C12 C13 104.97(11)
O2 C12 C14 109.01(12)
C13 C12 C14 109.92(12)
O2 C12 C11 110.80(10)
C13 C12 C11 114.79(12)
C14 C12 C11 107.27(11)
C12 C13 H13A 109.5
C12 C13 H13B 109.5
H13A C13 H13B 109.5
C12 C13 H13C 109.5
H13A C13 H13C 109.5
H13B C13 H13C 109.5
C12 C14 H14A 109.5
C12 C14 H14B 109.5
H14A C14 H14B 109.5
C12 C14 H14C 109.5
H14A C14 H14C 109.5
H14B C14 H14C 109.5
C9 C15 H15A 109.5
C9 C15 H15B 109.5
H15A C15 H15B 109.5
C9 C15 H15C 109.5
H15A C15 H15C 109.5
H15B C15 H15C 109.5
C7 N1 C10 119.25(12)
C7 N1 C8 121.27(11)
C10 N1 C8 117.97(11)
C12 O2 H2A 108.3(10)

loop_
_geom_bond_atom_site_label_1
_geom_bond_atom_site_label_2
_geom_bond_distance
C1 C2 1.373(2)
C1 C6 1.394(2)
C1 H1 0.9300
C2 C3 1.369(2)
C2 H2 0.9300
C3 C4 1.383(2)
C3 H3 0.9300
C4 C5 1.3924(19)
C4 H4 0.9300
C5 C6 1.3892(18)
C5 C9 1.5271(17)
C6 C7 1.4913(19)
C7 O1 1.2370(16)
C7 N1 1.3360(18)
C8 N1 1.4621(16)
C8 C9 1.5282(17)
C8 H8A 0.9700
C8 H8B 0.9700
C9 C15 1.5397(17)
C9 C11 1.5496(17)
C10 N1 1.4554(18)
C10 H10A 0.9600
C10 H10B 0.9600
C10 H10C 0.9600
C11 C12 1.5443(17)
C11 H11A 0.9700
C11 H11B 0.9700
C12 O2 1.4290(15)
C12 C13 1.5221(19)
C12 C14 1.533(2)
C13 H13A 0.9600
C13 H13B 0.9600
C13 H13C 0.9600
C14 H14A 0.9600
C14 H14B 0.9600
C14 H14C 0.9600
C15 H15A 0.9600
C15 H15B 0.9600
C15 H15C 0.9600
O2 H2A 0.880(17)
